data_8103031
loop_
_publ_author_name
'Kazumasa Sugiyama'
'Makoto Kimiyama'

_publ_section_title
;
 Crystal structure of ammonium tetrairon trisphosphate(V),
 [NH4][Fe4(PO4)3]
;
_journal_issue 3
_journal_name_full 'Zeitschrift f\"ur Kristallographie - New Crystal Structures'
_journal_page_first 369
_journal_volume 224
_journal_year 2009
_chemical_formula_moiety 'Fe4 O12 P3, H4 N'
_chemical_formula_sum 'Fe4 H4 N O12 P3'
_chemical_formula_weight 526.35
_chemical_name_systematic
;
 Ammonium Tetrairon Tris(phosphate(V))
;
_space_group_IT_number 58
_symmetry_cell_setting orthorhombic
_symmetry_space_group_name_Hall '-P 2 2n'
_symmetry_space_group_name_H-M 'P n n m'
_atom_sites_solution_hydrogens difmap
_atom_sites_solution_primary direct
_atom_sites_solution_secondary difmap
_audit_creation_method SHELXL-97
_cell_angle_alpha 90.00
_cell_angle_beta 90.00
_cell_angle_gamma 90.00
_cell_formula_units_Z 4
_cell_length_a 9.8002(6)
_cell_length_b 16.6223(9)
_cell_length_c 6.3008(4)
_cell_measurement_reflns_used 10021
_cell_measurement_temperature 294(2)
_cell_measurement_theta_max 30.49
_cell_measurement_theta_min 3.21
_cell_volume 1026.41(11)
_computing_cell_refinement 'PROCESS AUTO (Rigaku Corp., 1998)'
_computing_data_collection 'PROCESS AUTO (Rigaku Corp., 1998)'
_computing_data_reduction 'PROCESS AUTO (Rigaku Corp., 1998)'
_computing_molecular_graphics 'ATOMS Ver.6.2 (Dowty, 2005)'
_computing_publication_material 'SHELXL-97 (Sheldrick, 1997)'
_computing_structure_refinement 'SHELXL-97 (Sheldrick, 1997)'
_computing_structure_solution 'MacKay, Wardojo and Hwu, 1996'
_diffrn_ambient_temperature 294(2)
_diffrn_detector_area_resol_mean 100
_diffrn_measured_fraction_theta_full 0.998
_diffrn_measured_fraction_theta_max 0.998
_diffrn_measurement_device_type 'Rigaku R-AXIS RAPID image-plate'
_diffrn_measurement_method oscillation
_diffrn_radiation_monochromator graphite
_diffrn_radiation_source 'fine-focus sealed tube'
_diffrn_radiation_type MoK\a
_diffrn_radiation_wavelength 0.71069
_diffrn_reflns_av_R_equivalents 0.0514
_diffrn_reflns_av_sigmaI/netI 0.0349
_diffrn_reflns_limit_h_max 11
_diffrn_reflns_limit_h_min -13
_diffrn_reflns_limit_k_max 23
_diffrn_reflns_limit_k_min -22
_diffrn_reflns_limit_l_max 8
_diffrn_reflns_limit_l_min -8
_diffrn_reflns_number 9509
_diffrn_reflns_theta_full 30.49
_diffrn_reflns_theta_max 30.49
_diffrn_reflns_theta_min 3.21
_exptl_absorpt_coefficient_mu 6.080
_exptl_absorpt_correction_T_max 0.647
_exptl_absorpt_correction_T_min 0.538
_exptl_absorpt_correction_type numerical
_exptl_absorpt_process_details 'NNMABS (Higashi, 1998)'
_exptl_crystal_colour 'pale green'
_exptl_crystal_density_diffrn 3.406
_exptl_crystal_density_method 'not measured'
_exptl_crystal_description prizm
_exptl_crystal_F_000 1024
_exptl_crystal_size_max 0.12
_exptl_crystal_size_mid 0.10
_exptl_crystal_size_min 0.08
_refine_diff_density_max 0.888
_refine_diff_density_min -0.693
_refine_diff_density_rms 0.129
_refine_ls_extinction_coef 0.0024(3)
_refine_ls_extinction_expression Fc^*^=kFc[1+0.001xFc^2^\l^3^/sin(2\q)]^-1/4^
_refine_ls_extinction_method SHELXL
_refine_ls_goodness_of_fit_ref 1.041
_refine_ls_hydrogen_treatment refU
_refine_ls_matrix_type full
_refine_ls_number_parameters 110
_refine_ls_number_reflns 1688
_refine_ls_number_restraints 0
_refine_ls_restrained_S_all 1.041
_refine_ls_R_factor_all 0.0465
_refine_ls_R_factor_gt 0.0301
_refine_ls_shift/su_max 0.000
_refine_ls_shift/su_mean 0.000
_refine_ls_structure_factor_coef Fsqd
_refine_ls_weighting_details 'calc w=1/[\s^2^(Fo^2^)+(0.0319P)^2^+0.0173P] where P=(Fo^2^+2Fc^2^)/3'
_refine_ls_weighting_scheme calc
_refine_ls_wR_factor_gt 0.0577
_refine_ls_wR_factor_ref 0.0609
_reflns_number_gt 1354
_reflns_number_total 1688
_reflns_threshold_expression >2sigma(I)
_cod_data_source_file 710018.cff
_cod_data_source_block k0696
_cod_original_cell_volume 1026.41(10)
_cod_original_sg_symbol_H-M P_n_n_m
_cod_database_code 8103031

loop_
_symmetry_equiv_pos_as_xyz
'x, y, z'
'-x, -y, z'
'x+1/2, -y+1/2, -z+1/2'
'-x+1/2, y+1/2, -z+1/2'
'-x, -y, -z'
'x, y, -z'
'-x-1/2, y-1/2, z-1/2'
'x-1/2, -y-1/2, z-1/2'

loop_
_atom_site_label
_atom_site_type_symbol
_atom_site_fract_x
_atom_site_fract_y
_atom_site_fract_z
_atom_site_U_iso_or_equiv
_atom_site_adp_type
_atom_site_occupancy
_atom_site_symmetry_multiplicity
_atom_site_calc_flag
_atom_site_refinement_flags
_atom_site_disorder_assembly
_atom_site_disorder_group
Fe1 Fe 0.53745(5) 0.09413(3) 0.0000 0.00851(12) Uani 1 2 d S . .
Fe2 Fe 0.98136(6) 0.13877(3) 0.0000 0.00940(12) Uani 1 2 d S . .
Fe3 Fe 0.25034(4) 0.20466(2) 0.25112(6) 0.01045(10) Uani 1 1 d . . .
P1 P 0.04105(10) 0.33370(5) 0.0000 0.00759(18) Uani 1 2 d S . .
P2 P 0.45825(9) 0.28350(5) 0.0000 0.00738(18) Uani 1 2 d S . .
P3 P 0.21193(10) 0.03791(5) 0.0000 0.00861(18) Uani 1 2 d S . .
O1 O 0.1156(3) 0.68099(15) 0.0000 0.0121(5) Uani 1 2 d S . .
O2 O 0.6145(3) 0.27663(15) 0.0000 0.0114(5) Uani 1 2 d S . .
O3 O 0.0840(2) 0.37855(11) 0.1989(3) 0.0130(4) Uani 1 1 d . . .
O4 O 0.3959(3) 0.19647(14) 0.0000 0.0102(5) Uani 1 2 d S . .
O5 O 0.1139(3) 0.24859(14) 0.0000 0.0108(5) Uani 1 2 d S . .
O6 O 0.8593(3) 0.04278(14) 0.0000 0.0180(6) Uani 1 2 d S . .
O7 O 0.1675(2) 0.09035(10) 0.1926(3) 0.0164(4) Uani 1 1 d . . .
O8 O 0.4037(2) 0.32270(11) 0.2027(3) 0.0140(4) Uani 1 1 d . . .
O9 O 0.3660(3) 0.02170(14) 0.0000 0.0146(5) Uani 1 2 d S . .
N N 0.3003(5) 0.4698(2) 0.0000 0.0243(8) Uani 1 2 d S . .
H1 H 0.2176 0.4682 0.0000 0.029 Uiso 1 2 d S . .
H2 H 0.3176 0.5191 0.0000 0.029 Uiso 1 2 d S . .
H3 H 0.3207 0.4421 0.1197 0.029 Uiso 1 1 d . . .

loop_
_atom_site_aniso_label
_atom_site_aniso_U_11
_atom_site_aniso_U_22
_atom_site_aniso_U_33
_atom_site_aniso_U_23
_atom_site_aniso_U_13
_atom_site_aniso_U_12
Fe1 0.0095(3) 0.0081(2) 0.0079(2) 0.000 0.000 0.00025(19)
Fe2 0.0096(3) 0.0097(2) 0.0089(2) 0.000 0.000 -0.0018(2)
Fe3 0.00937(17) 0.01431(18) 0.00769(16) -0.00054(13) 0.00049(13) 0.00029(14)
P1 0.0073(4) 0.0082(4) 0.0073(4) 0.000 0.000 0.0004(3)
P2 0.0071(4) 0.0084(4) 0.0066(4) 0.000 0.000 -0.0002(3)
P3 0.0076(4) 0.0060(4) 0.0123(4) 0.000 0.000 -0.0003(3)
O1 0.0083(13) 0.0164(13) 0.0115(13) 0.000 0.000 0.0002(10)
O2 0.0085(13) 0.0183(13) 0.0073(12) 0.000 0.000 -0.0020(10)
O3 0.0160(10) 0.0154(9) 0.0076(9) -0.0035(6) 0.0003(7) -0.0036(7)
O4 0.0077(13) 0.0078(11) 0.0150(13) 0.000 0.000 -0.0003(10)
O5 0.0122(14) 0.0113(12) 0.0091(12) 0.000 0.000 0.0018(10)
O6 0.0131(15) 0.0093(13) 0.0316(16) 0.000 0.000 -0.0053(11)
O7 0.0220(11) 0.0105(9) 0.0165(10) -0.0026(6) 0.0077(8) 0.0004(7)
O8 0.0148(10) 0.0181(9) 0.0092(9) -0.0040(6) -0.0005(7) 0.0048(8)
O9 0.0082(13) 0.0064(11) 0.0291(15) 0.000 0.000 -0.0010(10)
N 0.040(2) 0.0145(15) 0.0187(18) 0.000 0.000 -0.0093(15)

loop_
_atom_type_symbol
_atom_type_description
_atom_type_scat_dispersion_real
_atom_type_scat_dispersion_imag
_atom_type_scat_source
O O 0.0106 0.0060 'International Tables Vol C Tables 4.2.6.8 and 6.1.1.4'
P P 0.1023 0.0942 'International Tables Vol C Tables 4.2.6.8 and 6.1.1.4'
Fe Fe 0.3463 0.8444 'International Tables Vol C Tables 4.2.6.8 and 6.1.1.4'
N N 0.0061 0.0033 'International Tables Vol C Tables 4.2.6.8 and 6.1.1.4'
H H 0.0000 0.0000 'International Tables Vol C Tables 4.2.6.8 and 6.1.1.4'

loop_
_geom_angle_atom_site_label_1
_geom_angle_atom_site_label_2
_geom_angle_atom_site_label_3
_geom_angle
_geom_angle_site_symmetry_1
_geom_angle_site_symmetry_3
_geom_angle_publ_flag
O3 Fe1 O3 142.51(12) 3 8_665 ?
O3 Fe1 O9 108.50(6) 3 . ?
O3 Fe1 O9 108.50(6) 8_665 . ?
O3 Fe1 O9 95.91(6) 3 5_655 ?
O3 Fe1 O9 95.91(6) 8_665 5_655 ?
O9 Fe1 O9 80.53(12) . 5_655 ?
O3 Fe1 O4 88.19(6) 3 . ?
O3 Fe1 O4 88.19(6) 8_665 . ?
O9 Fe1 O4 86.43(10) . . ?
O9 Fe1 O4 166.96(10) 5_655 . ?
O6 Fe2 O8 91.50(6) . 8_665 ?
O6 Fe2 O8 91.50(6) . 3 ?
O8 Fe2 O8 124.06(11) 8_665 3 ?
O6 Fe2 O5 178.56(11) . 1_655 ?
O8 Fe2 O5 87.82(6) 8_665 1_655 ?
O8 Fe2 O5 87.82(6) 3 1_655 ?
O6 Fe2 O7 101.13(8) . 1_655 ?
O8 Fe2 O7 147.55(8) 8_665 1_655 ?
O8 Fe2 O7 85.72(7) 3 1_655 ?
O5 Fe2 O7 80.10(7) 1_655 1_655 ?
O6 Fe2 O7 101.13(8) . 6_655 ?
O8 Fe2 O7 85.72(7) 8_665 6_655 ?
O8 Fe2 O7 147.55(8) 3 6_655 ?
O5 Fe2 O7 80.10(7) 1_655 6_655 ?
O7 Fe2 O7 62.65(9) 1_655 6_655 ?
O2 Fe3 O1 82.21(8) 3_455 7_656 ?
O2 Fe3 O7 91.16(9) 3_455 . ?
O1 Fe3 O7 101.85(9) 7_656 . ?
O2 Fe3 O4 174.78(9) 3_455 . ?
O1 Fe3 O4 97.14(8) 7_656 . ?
O7 Fe3 O4 94.05(8) . . ?
O2 Fe3 O5 95.95(8) 3_455 . ?
O1 Fe3 O5 171.47(9) 7_656 . ?
O7 Fe3 O5 86.48(8) . . ?
O4 Fe3 O5 83.93(8) . . ?
O2 Fe3 O8 111.15(8) 3_455 . ?
O1 Fe3 O8 81.98(8) 7_656 . ?
O7 Fe3 O8 157.70(7) . . ?
O4 Fe3 O8 63.65(7) . . ?
O5 Fe3 O8 90.99(8) . . ?
O3 P1 O3 111.31(15) . 6 ?
O3 P1 O1 110.57(10) . 5_565 ?
O3 P1 O1 110.57(10) 6 5_565 ?
O3 P1 O5 108.27(10) . . ?
O3 P1 O5 108.27(10) 6 . ?
O1 P1 O5 107.73(15) 5_565 . ?
O8 P2 O8 113.14(15) . 6 ?
O8 P2 O2 112.35(9) . . ?
O8 P2 O2 112.35(9) 6 . ?
O8 P2 O4 104.85(9) . . ?
O8 P2 O4 104.85(9) 6 . ?
O2 P2 O4 108.64(14) . . ?
O6 P3 O9 107.37(15) 5_655 . ?
O6 P3 O7 111.57(10) 5_655 . ?
O9 P3 O7 111.97(10) . . ?
O6 P3 O7 111.57(10) 5_655 6 ?
O9 P3 O7 111.97(10) . 6 ?
O7 P3 O7 102.45(15) . 6 ?
P1 O1 Fe3 130.74(6) 5_565 4 ?
P1 O1 Fe3 130.74(6) 5_565 7_665 ?
Fe3 O1 Fe3 97.64(11) 4 7_665 ?
P2 O2 Fe3 128.83(7) . 3 ?
P2 O2 Fe3 128.83(7) . 8_665 ?
Fe3 O2 Fe3 97.85(11) 3 8_665 ?
P1 O3 Fe1 146.09(13) . 3_455 ?
P2 O4 Fe3 101.61(9) . 6 ?
P2 O4 Fe3 101.61(9) . . ?
Fe3 O4 Fe3 95.67(11) 6 . ?
P2 O4 Fe1 117.90(15) . . ?
Fe3 O4 Fe1 118.15(7) 6 . ?
Fe3 O4 Fe1 118.15(7) . . ?
P1 O5 Fe3 124.82(8) . 6 ?
P1 O5 Fe3 124.82(8) . . ?
Fe3 O5 Fe3 92.16(10) 6 . ?
P1 O5 Fe2 117.81(15) . 1_455 ?
Fe3 O5 Fe2 94.71(8) 6 1_455 ?
Fe3 O5 Fe2 94.71(8) . 1_455 ?
P3 O6 Fe2 170.61(19) 5_655 . ?
P3 O7 Fe3 122.39(11) . . ?
P3 O7 Fe2 90.39(9) . 1_455 ?
Fe3 O7 Fe2 94.68(7) . 1_455 ?
P2 O8 Fe2 137.75(13) . 3_455 ?
P3 O9 Fe1 134.26(15) . . ?
P3 O9 Fe1 126.27(15) . 5_655 ?
Fe1 O9 Fe1 99.47(12) . 5_655 ?
H1 N H2 104.00 . . ?
H1 N H3 102.00 . . ?
H2 N H3 117.00 . . ?

loop_
_geom_bond_atom_site_label_1
_geom_bond_atom_site_label_2
_geom_bond_distance
_geom_bond_site_symmetry_2
_geom_bond_publ_flag
Fe1 O3 2.0036(17) 3 ?
Fe1 O3 2.0036(17) 8_665 ?
Fe1 O9 2.067(3) . ?
Fe1 O9 2.145(3) 5_655 ?
Fe1 O4 2.195(2) . ?
Fe2 O6 1.995(3) . ?
Fe2 O8 2.1212(18) 8_665 ?
Fe2 O8 2.1212(18) 3 ?
Fe2 O5 2.240(3) 1_655 ?
Fe2 O7 2.334(2) 1_655 ?
Fe2 O7 2.334(2) 6_655 ?
Fe3 O2 2.0802(18) 3_455 ?
Fe3 O1 2.0834(18) 7_656 ?
Fe3 O7 2.0992(18) . ?
Fe3 O4 2.1347(18) . ?
Fe3 O5 2.1967(19) . ?
Fe3 O8 2.490(2) . ?
P1 O3 1.5177(18) . ?
P1 O3 1.5177(18) 6 ?
P1 O1 1.554(3) 5_565 ?
P1 O5 1.585(3) . ?
P2 O8 1.5302(18) . ?
P2 O8 1.5302(18) 6 ?
P2 O2 1.536(3) . ?
P2 O4 1.570(2) . ?
P3 O6 1.512(3) 5_655 ?
P3 O9 1.534(3) . ?
P3 O7 1.5563(18) . ?
P3 O7 1.5563(18) 6 ?
O1 P1 1.554(3) 5_565 ?
O1 Fe3 2.0834(18) 4 ?
O1 Fe3 2.0834(18) 7_665 ?
O2 Fe3 2.0802(18) 3 ?
O2 Fe3 2.0802(18) 8_665 ?
O3 Fe1 2.0036(17) 3_455 ?
O4 Fe3 2.1347(18) 6 ?
O5 Fe3 2.1967(19) 6 ?
O5 Fe2 2.240(3) 1_455 ?
O6 P3 1.512(3) 5_655 ?
O7 Fe2 2.334(2) 1_455 ?
O8 Fe2 2.1212(18) 3_455 ?
O9 Fe1 2.145(3) 5_655 ?
N O7 2.805(3) 4 ?
N O7 2.805(3) 7_665 ?
N O3 2.892(4) 6 ?
N O8 2.939(4) 6 ?
N O6 3.2098(10) 3_455 ?
N O6 3.2098(10) 3_454 ?
N P3 3.3497(12) 7_666 ?
N P3 3.3497(12) 7_665 ?
N H1 0.81 . ?
N H2 0.84 . ?
N H3 0.91 . ?
